data_2015098
loop_
_publ_author_name
'Stefan G. Ebbinghaus'

_publ_section_title
;
 High- and low-temperature La~2~RuO~5~ by powder neutron diffraction
;
_journal_coeditor_code TY1006
_journal_issue 9
_journal_name_full 'Acta Crystallographica Section C'
_journal_page_first i96
_journal_page_last i98
_journal_paper_doi 10.1107/S010827010501509X
_journal_volume 61
_journal_year 2005
_chemical_formula_iupac 'La4 Ru2 O10'
_chemical_formula_moiety 'La4 O10 Ru2'
_chemical_formula_sum 'La4 O10 Ru2'
_chemical_formula_weight 917.78
_chemical_name_systematic
;
dilanthanum ruthenium pentoxide
;
_space_group_IT_number 2
_symmetry_cell_setting triclinic
_symmetry_space_group_name_Hall '-P 1'
_symmetry_space_group_name_H-M 'P -1'
_cell_angle_alpha 89.78(8)
_cell_angle_beta 101.00(8)
_cell_angle_gamma 91.76(8)
_cell_formula_units_Z 2
_cell_length_a 9.1614(8)
_cell_length_b 5.8075(5)
_cell_length_c 7.9584(8)
_cell_measurement_temperature 1.49(2)
_cell_volume 415.45(13)
_computing_cell_refinement 'Fullprof2000 (Rodr\'iguez-Carvajal, 1990)'
_computing_data_collection 'SINQ Instrument Control System (SICS) (reference?)'
_computing_data_reduction 'SINQ Instrument Control System (SICS)'
_computing_molecular_graphics 'ATOMS for Windows (Dowty, 1995)'
_computing_publication_material 'program (reference?)'
_computing_structure_refinement
;
Fullprof2000
;
_computing_structure_solution 'program (reference?)'
_diffrn_ambient_temperature 1.49(2)
_diffrn_measured_fraction_theta_full 1.00
_diffrn_measurement_device_type 'SINQ HRPT'
_diffrn_radiation_monochromator 'Ge (533)'
_diffrn_radiation_probe neutron
_diffrn_radiation_type neutron
_diffrn_radiation_wavelength 1.4935
_diffrn_reflns_limit_h_max 11
_diffrn_reflns_limit_h_min -12
_diffrn_reflns_limit_k_max 7
_diffrn_reflns_limit_k_min -7
_diffrn_reflns_limit_l_max 10
_diffrn_reflns_limit_l_min 0
_diffrn_reflns_number 2087
_diffrn_reflns_theta_full 87.21
_diffrn_reflns_theta_max 87.21
_diffrn_reflns_theta_min 4.765
_exptl_absorpt_coefficient_mu 0.2948
_exptl_absorpt_correction_type cylinder
_exptl_absorpt_process_details
;
(Rodr\'iguez-Carvajal, 1990)
;
_exptl_crystal_density_diffrn 7.337
_exptl_crystal_density_method 'Not Measured'
_refine_ls_goodness_of_fit_all 1.62
_refine_ls_hydrogen_treatment none
_refine_ls_matrix_type fullcycle
_refine_ls_number_parameters 68
_refine_ls_restrained_S_all 1.62
_refine_ls_R_factor_all 0.0179
_refine_ls_shift/su_max 0.0001
_refine_ls_shift/su_mean 0.0000
_refine_ls_structure_factor_coef Inet
_refine_ls_weighting_scheme sigma
_reflns_number_total 2087
_cod_data_source_file ty1006.cif
_cod_data_source_block LT
_cod_depositor_comments
;
The following automatic conversions were performed:
'_symmetry_cell_setting' value 'Triclinic' changed to 'triclinic'
according to '/home/saulius/struct/CIF-dictionaries/cif_core.dic'
dictionary named 'cif_core.dic' version 2.4.1 from 2010-06-29.

Automatic conversion script
Id: cif_fix_enum 1527 2010-12-29 10:47:43Z saulius 

The following automatic conversions were performed:

'_symmetry_cell_setting' value 'Triclinic' changed to 'triclinic'
according to /home/saulius/struct/CIF-dictionaries/cif_core.dic
dictionary named 'cif_core.dic' version 2.4.1 from 2010-06-29.

Automatic conversion script
Id: cif_fix_values 1715 2011-07-08 13:25:40Z adriana 
;
_cod_database_code 2015098

loop_
_symmetry_equiv_pos_site_id
_symmetry_equiv_pos_as_xyz
1 x,y,z
2 -x,-y,-z

loop_
_atom_site_label
_atom_site_fract_x
_atom_site_fract_y
_atom_site_fract_z
_atom_site_U_iso_or_equiv
_atom_site_thermal_displace_type
_atom_site_calc_flag
_atom_site_refinement_flags
_atom_site_occupancy
_atom_site_type_symbol
La1 0.1721(5) 0.2469(6) 1.0389(5) 0.0010(2) Uiso . . 1.000 La
La1A 0.1682(4) 0.2441(6) 0.5386(5) 0.0010(2) Uiso . . 1.000 La
La2 0.4476(4) -0.2691(7) 0.6212(5) 0.0010(2) Uiso . . 1.000 La
La2A 0.5538(4) 0.2417(7) 0.8825(5) 0.0010(2) Uiso . . 1.000 La
Ru1 0.1474(6) -0.2549(10) 0.7935(7) 0.0022(4) Uiso . . 1.000 Ru
Ru1A 0.1511(6) 0.7481(9) 1.2872(7) 0.0022(4) Uiso . . 1.000 Ru
O1 0.2803(6) -0.0041(8) 0.7786(7) 0.0027(2) Uiso . . 1.000 O
O1A 0.2797(6) 0.4827(9) 1.2773(7) 0.0027(2) Uiso . . 1.000 O
O2 0.3084(6) -0.0424(9) 0.3668(7) 0.0027(2) Uiso . . 1.000 O
O2A 0.3141(6) 0.5214(9) 0.8734(6) 0.0027(2) Uiso . . 1.000 O
O3 -0.0136(5) -0.0251(10) 0.6940(7) 0.0027(2) Uiso . . 1.000 O
O3A 0.0156(6) 0.4727(9) 0.7892(7) 0.0027(2) Uiso . . 1.000 O
O4 -0.1364(6) 0.1678(10) 0.9656(7) 0.0027(2) Uiso . . 1.000 O
O4A 0.1574(6) 0.6582(9) 0.5378(7) 0.0027(2) Uiso . . 1.000 O
O5 0.4219(6) 0.1592(10) 1.1031(7) 0.0027(2) Uiso . . 1.000 O
O5A 0.4262(5) 0.3232(9) 0.6031(6) 0.0027(2) Uiso . . 1.000 O

loop_
_atom_type_symbol
_atom_type_description
_atom_type_scat_source
Ru Ru 'International Tables for Crystallography (Vol. IV)'
O O 'International Tables for Crystallography (Vol. IV)'
La La 'International Tables for Crystallography (Vol. IV)'

loop_
_geom_angle_atom_site_label_1
_geom_angle_atom_site_label_2
_geom_angle_atom_site_label_3
_geom_angle_site_symmetry_1
_geom_angle_site_symmetry_3
_geom_angle
_geom_angle_publ_flag
O1 Ru1 O3 . . 84.1(4) yes
O1 Ru1 O2A . 1_545 93.5(4) yes
O1 Ru1 O3A . 1_545 174.4(6) yes
O1 Ru1 O4A . 1_545 88.6(4) yes
O1 Ru1 O4 . 2_557 91.0(5) yes
O2A Ru1 O3 1_545 . 175.1(5) yes
O3 Ru1 O3A . 1_545 97.3(5) yes
O3 Ru1 O4A . 1_545 87.3(4) yes
O3 Ru1 O4 . 2_557 91.9(4) yes
O2A Ru1 O3A 1_545 1_545 84.7(4) yes
O2A Ru1 O4A 1_545 1_545 88.4(4) yes
O2A Ru1 O4 1_545 2_557 92.4(4) yes
O3A Ru1 O4A 1_545 1_545 86.0(4) yes
O3A Ru1 O4 1_545 2_557 94.4(5) yes
O4 Ru1 O4A 2_557 1_545 179.1(5) yes
O1A Ru1A O4A . 1_556 86.1(4) yes
O1A Ru1A O2 . 1_566 95.1(4) yes
O1A Ru1A O3 . 2_567 178.0(5) yes
O1A Ru1A O3A . 2_567 85.3(4) yes
O1A Ru1A O4 . 2_567 94.4(4) yes
O2 Ru1A O4A 1_566 1_556 87.2(4) yes
O3 Ru1A O4A 2_567 1_556 92.0(4) yes
O3A Ru1A O4A 2_567 1_556 91.1(4) yes
O4 Ru1A O4A 2_567 1_556 177.7(5) yes
O2 Ru1A O3 1_566 2_567 85.2(4) yes
O2 Ru1A O3A 1_566 2_567 178.2(6) yes
O2 Ru1A O4 1_566 2_567 94.9(5) yes
O3 Ru1A O3A 2_567 2_567 94.3(5) yes
O3 Ru1A O4 2_567 2_567 87.5(4) yes
O3A Ru1A O4 2_567 2_567 86.8(4) yes
Ru1 O3 Ru1A . 2_567 153.2(5) yes
Ru1 O3A Ru1A 1_565 2_567 160.2(6) yes
Ru1 O4 Ru1A 2_557 2_567 150.6(5) yes
Ru1 O4A Ru1A 1_565 1_554 151.0(5) yes

loop_
_geom_bond_atom_site_label_1
_geom_bond_atom_site_label_2
_geom_bond_site_symmetry_1
_geom_bond_site_symmetry_2
_geom_bond_distance
_geom_bond_publ_flag
Ru1 O1 . . 1.888(8) yes
Ru1 O2A . 1_545 2.042(8) yes
Ru1 O3 . . 2.062(8) yes
Ru1 O3A . 1_545 1.957(8) yes
Ru1 O4 . 2_557 2.007(8) yes
Ru1 O4A . 1_545 2.118(8) yes
Ru1A O1A . . 1.979(8) yes
Ru1A O2 . 1_566 1.873(8) yes
Ru1A O3 . 2_567 2.097(8) yes
Ru1A O3A . 2_567 1.969(8) yes
Ru1A O4 . 2_567 2.049(8) yes
Ru1A O4A . 1_556 2.050(8) yes
Ru1 Ru1A . 2_567 4.045(8) yes
Ru1 Ru1A 1_565 2_567 3.868(8) yes
Ru1 Ru1A 2_557 2_567 3.923(8) yes
Ru1 Ru1A 1_565 1_554 4.036(8) yes
